data_4349822
loop_
_publ_author_name
'Wang, Dao-Hua'
'Zhao, Li-Ming'
'Lin, Xiao-Yan'
'Wang, Yu-Kang'
'Zhang, Wen-Ting'
'Song, Kai-Yue'
'Li, Hao-Hong'
'Chen, Zhi-Rong'

_publ_section_title
;
 Iodoargentate/iodobismuthate-based materials hybridized with
 lanthanide-containing metalloviologens: thermochromic behaviors and
 photocurrent responses
;
_journal_issue 5
_journal_name_full 'Inorganic Chemistry Frontiers'
_journal_page_first 1162
_journal_paper_doi 10.1039/C7QI00755H
_journal_volume 5
_journal_year 2018
_chemical_formula_moiety 'C28 H50 La N8 O8, Bi2 I9'
_chemical_formula_sum 'C28 H50 Bi2 I9 La N8 O8'
_chemical_formula_weight 2325.73
_space_group_IT_number 14
_space_group_name_Hall '-P 2ybc'
_space_group_name_H-M_alt 'P 1 21/c 1'
_symmetry_cell_setting monoclinic
_symmetry_space_group_name_H-M 'P 1 21/c 1'
_atom_sites_solution_hydrogens geom
_atom_sites_solution_primary direct
_atom_sites_solution_secondary difmap
_audit_creation_method SHELXL-97
_audit_update_record
;
2017-10-10 deposited with the CCDC.
2018-03-09 downloaded from the CCDC.
;
_cell_angle_alpha 90.00
_cell_angle_beta 132.855(10)
_cell_angle_gamma 90.00
_cell_formula_units_Z 4
_cell_length_a 13.368(3)
_cell_length_b 31.511(6)
_cell_length_c 18.594(3)
_cell_measurement_reflns_used 18574
_cell_measurement_temperature 293(2)
_cell_measurement_theta_max 24.95
_cell_measurement_theta_min 2.00
_cell_volume 5742(2)
_computing_cell_refinement 'Nonius CAD4 software'
_computing_data_collection 'Nonius CAD4 software'
_computing_data_reduction 'XCAD (P.McArdle, 2000)'
_computing_molecular_graphics 'ORTEX (P.McArdle, 1995)'
_computing_publication_material 'SHELXL-97/2 (Sheldrick,1997)'
_computing_structure_refinement 'SHELXL-97 (Sheldrick, 1997)'
_computing_structure_solution 'SHELXS-97 (Sheldrick, 1990)'
_diffrn_ambient_temperature 293(2)
_diffrn_detector_area_resol_mean None
_diffrn_measured_fraction_theta_full 0.976
_diffrn_measured_fraction_theta_max 0.976
_diffrn_measurement_device_type 'Bruker P4'
_diffrn_measurement_method '\w scans'
_diffrn_radiation_monochromator graphite
_diffrn_radiation_source 'fine-focus sealed tube'
_diffrn_radiation_type MoK\a
_diffrn_radiation_wavelength 0.71073
_diffrn_reflns_av_R_equivalents 0.0492
_diffrn_reflns_av_sigmaI/netI 0.0785
_diffrn_reflns_limit_h_max 15
_diffrn_reflns_limit_h_min -15
_diffrn_reflns_limit_k_max 31
_diffrn_reflns_limit_k_min -37
_diffrn_reflns_limit_l_max 22
_diffrn_reflns_limit_l_min -20
_diffrn_reflns_number 18574
_diffrn_reflns_theta_full 24.95
_diffrn_reflns_theta_max 24.95
_diffrn_reflns_theta_min 2.00
_diffrn_standards_decay_% 'not measured'
_diffrn_standards_interval_count 'not measured'
_diffrn_standards_interval_time 'not measured'
_diffrn_standards_number None
_exptl_absorpt_coefficient_mu 11.727
_exptl_absorpt_correction_T_max 1.00
_exptl_absorpt_correction_T_min 0.25
_exptl_absorpt_correction_type multi-scan
_exptl_absorpt_process_details 'TEXRAY software (Molecular Structure Corporation, 1999)'
_exptl_crystal_colour Red
_exptl_crystal_density_diffrn 2.690
_exptl_crystal_density_method 'not measured'
_exptl_crystal_description Tabloid
_exptl_crystal_F_000 4152
_exptl_crystal_size_max 0.40
_exptl_crystal_size_mid 0.32
_exptl_crystal_size_min 0.20
_refine_diff_density_max 4.345
_refine_diff_density_min -1.957
_refine_diff_density_rms 0.326
_refine_ls_extinction_method none
_refine_ls_goodness_of_fit_ref 1.155
_refine_ls_hydrogen_treatment constr
_refine_ls_matrix_type full
_refine_ls_number_parameters 497
_refine_ls_number_reflns 9816
_refine_ls_number_restraints 13
_refine_ls_restrained_S_all 1.154
_refine_ls_R_factor_all 0.1235
_refine_ls_R_factor_gt 0.0905
_refine_ls_shift/su_max 0.016
_refine_ls_shift/su_mean 0.000
_refine_ls_structure_factor_coef Fsqd
_refine_ls_weighting_details 'calc w=1/[\s^2^(Fo^2^)+(0.0330P)^2^+436.7431P] where P=(Fo^2^+2Fc^2^)/3'
_refine_ls_weighting_scheme calc
_refine_ls_wR_factor_gt 0.1906
_refine_ls_wR_factor_ref 0.2033
_reflns_number_gt 7160
_reflns_number_total 9816
_reflns_threshold_expression >2sigma(I)
_cod_data_source_file c7qi00755h2.cif
_cod_data_source_block 4
_cod_depositor_comments
;
The following automatic conversions were performed:

data item '_exptl_absorpt_correction_type' value 'Multi-Scan' was
changed to 'multi-scan' in accordance with the
/home/saulius/struct/COD-crude-data/automatic-downloads/DataCite-retrospective/RSC/depositions/lib/dictionaries/cif_core.dic
dictionary named 'cif_core.dic' version 2.4.2 last updated on
2011-04-26.

data item '_symmetry_cell_setting' value 'Monoclinic' was changed to
'monoclinic' in accordance with the
/home/saulius/struct/COD-crude-data/automatic-downloads/DataCite-retrospective/RSC/depositions/lib/dictionaries/cif_core.dic
dictionary named 'cif_core.dic' version 2.4.2 last updated on
2011-04-26.

Automatic conversion script
Id: cif_fix_values 6909 2019-04-08 15:41:33Z antanas 
;
_cod_original_cell_volume 5741.8(19)
_cod_original_sg_symbol_Hall -P2ybc
_cod_original_sg_symbol_H-M P21/c
_cod_database_code 4349822

loop_
_symmetry_equiv_pos_as_xyz
'x, y, z'
'-x, y+1/2, -z+1/2'
'-x, -y, -z'
'x, -y-1/2, z-1/2'

loop_
_atom_site_label
_atom_site_type_symbol
_atom_site_fract_x
_atom_site_fract_y
_atom_site_fract_z
_atom_site_U_iso_or_equiv
_atom_site_adp_type
_atom_site_occupancy
_atom_site_symmetry_multiplicity
_atom_site_calc_flag
_atom_site_refinement_flags
La La 0.11798(13) 0.40185(5) 0.44265(9) 0.0281(3) Uani 1 1 d .
Bi1 Bi -0.08567(10) 0.12630(3) 0.41035(7) 0.0357(3) Uani 1 1 d .
Bi2 Bi 0.29843(10) 0.14968(3) 0.51280(7) 0.0352(3) Uani 1 1 d .
I1 I 0.5341(2) 0.17989(8) 0.71192(16) 0.0672(6) Uani 1 1 d .
I2 I 0.4875(2) 0.09130(7) 0.52656(15) 0.0564(5) Uani 1 1 d .
I3 I 0.0291(2) 0.11025(8) 0.30314(13) 0.0617(6) Uani 1 1 d .
I4 I 0.21339(19) 0.08004(6) 0.58982(13) 0.0476(5) Uani 1 1 d .
I5 I -0.1493(3) 0.14203(8) 0.53138(17) 0.0677(7) Uani 1 1 d .
I6 I -0.2474(2) 0.04779(7) 0.33484(15) 0.0583(5) Uani 1 1 d .
I7 I 0.1039(2) 0.21001(7) 0.50492(18) 0.0638(6) Uani 1 1 d .
I8 I -0.3057(2) 0.17699(8) 0.23993(16) 0.0686(7) Uani 1 1 d .
I9 I 0.3145(3) 0.21882(10) 0.4144(2) 0.0900(9) Uani 1 1 d .
O1 O -0.0875(17) 0.4434(6) 0.3801(13) 0.040(4) Uani 1 1 d U
O2 O -0.055(2) 0.3562(8) 0.3050(16) 0.065(6) Uani 1 1 d .
O3 O 0.0422(19) 0.4473(7) 0.3026(14) 0.053(5) Uani 1 1 d .
O4 O 0.229(2) 0.3652(8) 0.3950(17) 0.073(7) Uani 1 1 d U
O5 O 0.3253(16) 0.4456(5) 0.5105(12) 0.033(4) Uiso 1 1 d .
O6 O 0.290(3) 0.3553(10) 0.5779(18) 0.092(9) Uani 1 1 d .
O7 O 0.1918(17) 0.4460(6) 0.5835(12) 0.042(5) Uani 1 1 d .
O8 O 0.010(2) 0.3620(7) 0.4933(16) 0.061(6) Uani 1 1 d .
N1 N -0.167(2) 0.4409(6) 0.3994(15) 0.034(5) Uani 1 1 d .
N2 N -0.163(2) 0.3008(8) 0.2027(15) 0.042(6) Uani 1 1 d .
N3 N -0.103(2) 0.4734(7) 0.1482(14) 0.037(5) Uani 1 1 d .
N4 N 0.371(4) 0.3336(8) 0.384(3) 0.074(10) Uani 1 1 d .
N5 N 0.4087(17) 0.4432(7) 0.4948(12) 0.028(5) Uani 1 1 d .
N6 N 0.395(3) 0.3214(8) 0.7212(17) 0.051(6) Uani 1 1 d .
N7 N 0.324(2) 0.4652(7) 0.7399(14) 0.042(6) Uani 1 1 d .
N8 N -0.081(3) 0.3103(8) 0.5165(19) 0.055(7) Uani 1 1 d .
C1 C -0.120(3) 0.4549(9) 0.486(2) 0.054(8) Uani 1 1 d .
H1 H -0.0330 0.4663 0.5316 0.065 Uiso 1 1 calc R
C2 C -0.198(3) 0.4529(10) 0.510(2) 0.045(7) Uani 1 1 d .
H2 H -0.1597 0.4597 0.5726 0.054 Uiso 1 1 calc R
C3 C -0.333(2) 0.4407(7) 0.4384(15) 0.021(5) Uiso 1 1 d .
C4 C -0.425(2) 0.4408(7) 0.4589(15) 0.025(5) Uani 1 1 d .
C5 C 0.619(3) 0.4303(9) 0.5465(17) 0.043(7) Uani 1 1 d .
H5 H 0.7096 0.4220 0.5973 0.051 Uiso 1 1 calc R
C6 C 0.533(3) 0.4315(9) 0.5619(18) 0.039(7) Uani 1 1 d .
H6 H 0.5659 0.4236 0.6229 0.047 Uiso 1 1 calc R
C8 C 0.441(2) 0.4530(7) 0.3867(17) 0.030(5) Uiso 1 1 d .
H8 H 0.4069 0.4600 0.3248 0.036 Uiso 1 1 calc R
C9 C 0.359(2) 0.4550(9) 0.4050(17) 0.038(6) Uani 1 1 d .
H9 H 0.2689 0.4643 0.3568 0.045 Uiso 1 1 calc R
C10 C -0.374(3) 0.4281(9) 0.3525(17) 0.040(7) Uani 1 1 d .
H10 H -0.4642 0.4189 0.3038 0.048 Uiso 1 1 calc R
C11 C -0.293(2) 0.4278(9) 0.3315(18) 0.036(6) Uani 1 1 d .
H11 H -0.3270 0.4185 0.2710 0.043 Uiso 1 1 calc R
C12 C -0.162(4) 0.3392(11) 0.228(3) 0.057(9) Uani 1 1 d .
H12 H -0.2426 0.3547 0.1880 0.068 Uiso 1 1 calc R
C13 C -0.041(4) 0.2735(13) 0.257(3) 0.091(13) Uani 1 1 d .
H13A H 0.0244 0.2864 0.2578 0.136 Uiso 1 1 calc R
H13B H -0.0670 0.2463 0.2260 0.136 Uiso 1 1 calc R
H13C H -0.0021 0.2702 0.3233 0.136 Uiso 1 1 calc R
C14 C -0.279(4) 0.2823(12) 0.119(3) 0.074(10) Uani 1 1 d .
H14A H -0.3560 0.2913 0.1098 0.111 Uiso 1 1 calc R
H14B H -0.2707 0.2519 0.1262 0.111 Uiso 1 1 calc R
H14C H -0.2919 0.2906 0.0639 0.111 Uiso 1 1 calc R
C15 C -0.077(3) 0.4549(9) 0.2200(18) 0.040(6) Uani 1 1 d .
H15 H -0.1504 0.4462 0.2117 0.049 Uiso 1 1 calc R
C16 C 0.007(4) 0.4837(14) 0.153(2) 0.080(12) Uani 1 1 d .
H16A H 0.0692 0.5031 0.2063 0.121 Uiso 1 1 calc R
H16B H -0.0294 0.4967 0.0926 0.121 Uiso 1 1 calc R
H16C H 0.0552 0.4583 0.1637 0.121 Uiso 1 1 calc R
C17 C -0.239(3) 0.4814(11) 0.0556(19) 0.057(9) Uani 1 1 d .
H17A H -0.2564 0.4635 0.0062 0.085 Uiso 1 1 calc R
H17B H -0.2466 0.5106 0.0377 0.085 Uiso 1 1 calc R
H17C H -0.3040 0.4753 0.0609 0.085 Uiso 1 1 calc R
C18 C 0.331(4) 0.3462(13) 0.426(3) 0.078(11) Uani 1 1 d U
H18 H 0.3901 0.3396 0.4924 0.094 Uiso 1 1 calc R
C19 C 0.505(5) 0.3187(14) 0.434(3) 0.094(13) Uani 1 1 d U
H19A H 0.5675 0.3303 0.4993 0.142 Uiso 1 1 calc R
H19B H 0.5305 0.3275 0.3993 0.142 Uiso 1 1 calc R
H19C H 0.5063 0.2883 0.4379 0.142 Uiso 1 1 calc R
C20 C 0.280(5) 0.3311(19) 0.280(4) 0.15(3) Uani 1 1 d .
H20A H 0.1915 0.3409 0.2513 0.228 Uiso 1 1 calc R
H20B H 0.2738 0.3022 0.2613 0.228 Uiso 1 1 calc R
H20C H 0.3139 0.3485 0.2585 0.228 Uiso 1 1 calc R
C21 C 0.337(4) 0.3219(12) 0.632(3) 0.070(10) Uani 1 1 d .
H21 H 0.3270 0.2960 0.6039 0.084 Uiso 1 1 calc R
C22 C 0.424(7) 0.3586(15) 0.775(4) 0.15(2) Uani 1 1 d .
H22A H 0.5212 0.3617 0.8270 0.221 Uiso 1 1 calc R
H22B H 0.3834 0.3566 0.8015 0.221 Uiso 1 1 calc R
H22C H 0.3877 0.3827 0.7319 0.221 Uiso 1 1 calc R
C23 C 0.454(6) 0.2822(13) 0.774(4) 0.13(2) Uani 1 1 d .
H23A H 0.3890 0.2673 0.7710 0.200 Uiso 1 1 calc R
H23B H 0.5345 0.2880 0.8407 0.200 Uiso 1 1 calc R
H23C H 0.4774 0.2652 0.7441 0.200 Uiso 1 1 calc R
C24 C 0.297(3) 0.4592(9) 0.6570(18) 0.040(6) Uani 1 1 d .
H24 H 0.3647 0.4658 0.6569 0.048 Uiso 1 1 calc R
C25 C 0.456(3) 0.4803(10) 0.829(2) 0.056(8) Uiso 1 1 d .
H25A H 0.5004 0.4584 0.8783 0.084 Uiso 1 1 calc R
H25B H 0.4438 0.5049 0.8531 0.084 Uiso 1 1 calc R
H25C H 0.5121 0.4877 0.8161 0.084 Uiso 1 1 calc R
C26 C 0.224(3) 0.4549(14) 0.746(2) 0.076(12) Uani 1 1 d .
H26A H 0.1916 0.4806 0.7525 0.113 Uiso 1 1 calc R
H26B H 0.2651 0.4372 0.8023 0.113 Uiso 1 1 calc R
H26C H 0.1482 0.4402 0.6878 0.113 Uiso 1 1 calc R
C27 C -0.064(3) 0.3296(11) 0.463(2) 0.051(8) Uani 1 1 d .
H27 H -0.1081 0.3190 0.4005 0.062 Uiso 1 1 calc R
C28 C -0.021(8) 0.322(2) 0.610(4) 0.23(5) Uani 1 1 d .
H28A H 0.0706 0.3315 0.6458 0.340 Uiso 1 1 calc R
H28B H -0.0181 0.2977 0.6430 0.340 Uiso 1 1 calc R
H28C H -0.0726 0.3441 0.6067 0.340 Uiso 1 1 calc R
C29 C -0.174(5) 0.2744(12) 0.479(3) 0.094(14) Uani 1 1 d .
H29A H -0.2296 0.2721 0.4093 0.140 Uiso 1 1 calc R
H29B H -0.2309 0.2786 0.4922 0.140 Uiso 1 1 calc R
H29C H -0.1219 0.2488 0.5102 0.140 Uiso 1 1 calc R

loop_
_atom_site_aniso_label
_atom_site_aniso_U_11
_atom_site_aniso_U_22
_atom_site_aniso_U_33
_atom_site_aniso_U_23
_atom_site_aniso_U_13
_atom_site_aniso_U_12
La 0.0222(7) 0.0475(9) 0.0191(6) -0.0006(6) 0.0158(6) 0.0009(6)
Bi1 0.0309(5) 0.0481(6) 0.0271(5) 0.0003(4) 0.0193(4) 0.0001(5)
Bi2 0.0303(5) 0.0454(6) 0.0285(5) 0.0025(4) 0.0195(4) 0.0006(4)
I1 0.0547(13) 0.0860(17) 0.0511(12) -0.0199(11) 0.0321(11) -0.0064(12)
I2 0.0497(11) 0.0671(14) 0.0513(11) -0.0100(10) 0.0338(10) 0.0056(10)
I3 0.0445(11) 0.1138(19) 0.0307(9) -0.0093(10) 0.0272(9) -0.0060(11)
I4 0.0468(11) 0.0524(12) 0.0356(9) 0.0094(8) 0.0249(9) -0.0001(9)
I5 0.0874(17) 0.0823(17) 0.0697(14) -0.0113(12) 0.0677(14) -0.0050(13)
I6 0.0614(13) 0.0634(14) 0.0514(12) -0.0076(10) 0.0388(11) -0.0104(11)
I7 0.0546(13) 0.0600(14) 0.0802(16) -0.0080(11) 0.0472(12) -0.0005(10)
I8 0.0436(12) 0.0844(17) 0.0534(13) 0.0267(12) 0.0233(10) 0.0133(11)
I9 0.0701(16) 0.109(2) 0.103(2) 0.0558(17) 0.0640(16) 0.0202(15)
O1 0.039(7) 0.059(9) 0.046(8) 0.006(6) 0.037(6) 0.005(6)
O2 0.045(12) 0.099(18) 0.058(13) -0.042(13) 0.037(11) -0.034(12)
O3 0.038(11) 0.079(15) 0.043(11) 0.033(10) 0.028(10) 0.015(10)
O4 0.067(13) 0.098(19) 0.079(16) -0.004(13) 0.060(13) 0.014(12)
O6 0.076(18) 0.14(3) 0.072(17) 0.054(17) 0.055(15) 0.054(17)
O7 0.026(9) 0.084(14) 0.021(9) -0.022(9) 0.019(8) -0.013(9)
O8 0.074(15) 0.062(15) 0.074(15) 0.010(12) 0.061(14) -0.005(12)
N1 0.037(12) 0.039(13) 0.045(13) 0.012(10) 0.036(11) 0.013(10)
N2 0.048(14) 0.054(16) 0.028(11) -0.013(11) 0.026(11) -0.009(12)
N3 0.041(12) 0.050(14) 0.029(11) 0.008(10) 0.027(10) 0.006(10)
N4 0.13(3) 0.044(17) 0.12(3) 0.006(17) 0.12(3) 0.009(17)
N5 0.009(9) 0.055(14) 0.009(8) -0.004(8) 0.002(8) -0.002(9)
N6 0.071(17) 0.058(17) 0.038(13) 0.014(12) 0.042(14) 0.018(13)
N7 0.051(14) 0.050(15) 0.015(10) 0.001(9) 0.018(10) 0.005(11)
N8 0.066(17) 0.051(16) 0.061(16) 0.016(13) 0.048(15) -0.003(13)
C1 0.07(2) 0.050(19) 0.050(18) -0.012(15) 0.042(17) -0.008(16)
C2 0.036(15) 0.08(2) 0.038(15) 0.003(14) 0.033(13) 0.009(14)
C4 0.005(10) 0.035(14) 0.022(11) -0.005(10) 0.005(9) -0.001(9)
C5 0.028(14) 0.08(2) 0.014(12) 0.003(12) 0.009(11) 0.006(13)
C6 0.033(14) 0.07(2) 0.027(13) 0.007(13) 0.024(12) 0.003(13)
C9 0.010(11) 0.08(2) 0.026(12) 0.010(13) 0.012(10) 0.004(12)
C10 0.029(14) 0.058(19) 0.024(13) -0.017(12) 0.014(11) -0.010(12)
C11 0.028(14) 0.061(18) 0.027(13) -0.007(12) 0.022(12) -0.003(12)
C12 0.07(2) 0.06(2) 0.07(2) 0.007(18) 0.06(2) -0.001(18)
C13 0.06(2) 0.10(3) 0.09(3) 0.02(2) 0.04(2) 0.01(2)
C14 0.07(2) 0.07(2) 0.08(3) -0.03(2) 0.05(2) -0.019(19)
C15 0.026(14) 0.059(19) 0.032(14) -0.005(13) 0.018(12) -0.005(13)
C16 0.06(2) 0.14(4) 0.05(2) 0.03(2) 0.045(19) 0.00(2)
C17 0.034(16) 0.10(3) 0.030(15) 0.007(15) 0.017(13) -0.005(16)
C18 0.06(2) 0.11(3) 0.06(2) 0.01(2) 0.032(19) 0.025(18)
C19 0.098(16) 0.102(16) 0.092(15) -0.005(9) 0.068(11) 0.003(9)
C20 0.07(3) 0.19(6) 0.16(5) 0.12(5) 0.06(4) 0.06(4)
C21 0.06(2) 0.08(3) 0.09(3) 0.02(2) 0.06(2) 0.012(19)
C22 0.21(7) 0.08(4) 0.14(5) 0.01(3) 0.11(5) 0.02(4)
C23 0.26(7) 0.08(3) 0.19(5) 0.08(3) 0.20(6) 0.09(4)
C24 0.043(16) 0.055(18) 0.031(14) 0.000(13) 0.030(14) 0.000(13)
C26 0.033(16) 0.18(4) 0.026(14) 0.007(19) 0.023(14) 0.01(2)
C27 0.028(15) 0.08(2) 0.037(15) 0.001(15) 0.019(13) -0.013(15)
C28 0.34(10) 0.31(9) 0.14(5) -0.11(6) 0.20(7) -0.19(8)
C29 0.12(4) 0.07(3) 0.10(3) -0.01(2) 0.08(3) -0.03(2)

loop_
_atom_type_symbol
_atom_type_description
_atom_type_scat_dispersion_real
_atom_type_scat_dispersion_imag
_atom_type_scat_source
C C 0.0033 0.0016 'International Tables Vol C Tables 4.2.6.8 and 6.1.1.4'
H H 0.0000 0.0000 'International Tables Vol C Tables 4.2.6.8 and 6.1.1.4'
Bi Bi -4.1077 10.2566 'International Tables Vol C Tables 4.2.6.8 and 6.1.1.4'
I I -0.4742 1.8119 'International Tables Vol C Tables 4.2.6.8 and 6.1.1.4'
La La -0.2871 2.4523 'International Tables Vol C Tables 4.2.6.8 and 6.1.1.4'
N N 0.0061 0.0033 'International Tables Vol C Tables 4.2.6.8 and 6.1.1.4'
O O 0.0106 0.0060 'International Tables Vol C Tables 4.2.6.8 and 6.1.1.4'

loop_
_geom_angle_atom_site_label_1
_geom_angle_atom_site_label_2
_geom_angle_atom_site_label_3
_geom_angle
_geom_angle_site_symmetry_1
_geom_angle_site_symmetry_3
O6 La O2 106.6(10) . .
O6 La O4 73.2(8) . .
O2 La O4 73.8(7) . .
O6 La O7 80.3(8) . .
O2 La O7 147.8(6) . .
O4 La O7 136.9(7) . .
O6 La O1 139.9(7) . .
O2 La O1 82.1(7) . .
O4 La O1 144.6(7) . .
O7 La O1 73.9(6) . .
O6 La O3 148.2(7) . .
O2 La O3 79.7(8) . .
O4 La O3 79.1(7) . .
O7 La O3 111.3(7) . .
O1 La O3 71.2(6) . .
O6 La O8 72.2(8) . .
O2 La O8 73.9(7) . .
O4 La O8 122.4(8) . .
O7 La O8 78.7(7) . .
O1 La O8 73.0(6) . .
O3 La O8 137.8(7) . .
O6 La O5 82.4(8) . .
O2 La O5 141.4(6) . .
O4 La O5 73.3(7) . .
O7 La O5 69.9(5) . .
O1 La O5 115.5(6) . .
O3 La O5 74.8(6) . .
O8 La O5 142.5(6) . .
I8 Bi1 I6 94.08(7) . .
I8 Bi1 I5 97.80(8) . .
I6 Bi1 I5 90.34(7) . .
I8 Bi1 I7 88.99(7) . .
I6 Bi1 I7 176.84(7) . .
I5 Bi1 I7 88.49(7) . .
I8 Bi1 I3 88.13(7) . .
I6 Bi1 I3 94.36(7) . .
I5 Bi1 I3 172.17(7) . .
I7 Bi1 I3 86.49(6) . .
I8 Bi1 I4 163.98(7) . .
I6 Bi1 I4 95.85(6) . .
I5 Bi1 I4 94.70(7) . .
I7 Bi1 I4 81.33(6) . .
I3 Bi1 I4 78.61(6) . .
I1 Bi2 I9 94.26(9) . .
I1 Bi2 I2 88.41(7) . .
I9 Bi2 I2 95.36(8) . .
I1 Bi2 I7 90.38(7) . .
I9 Bi2 I7 86.07(8) . .
I2 Bi2 I7 178.19(7) . .
I1 Bi2 I4 93.47(7) . .
I9 Bi2 I4 167.72(7) . .
I2 Bi2 I4 94.37(7) . .
I7 Bi2 I4 84.35(6) . .
I1 Bi2 I3 173.93(7) . .
I9 Bi2 I3 91.54(8) . .
I2 Bi2 I3 92.85(6) . .
I7 Bi2 I3 88.22(6) . .
I4 Bi2 I3 80.52(6) . .
Bi2 I3 Bi1 78.86(5) . .
Bi2 I4 Bi1 78.61(5) . .
Bi2 I7 Bi1 81.32(6) . .
N1 O1 La 131.9(14) . .
C12 O2 La 168(2) . .
C15 O3 La 130.7(17) . .
C18 O4 La 144(2) . .
N5 O5 La 130.9(13) . .
C21 O6 La 157(3) . .
C24 O7 La 135.8(16) . .
C27 O8 La 134.9(19) . .
C11 N1 O1 120(2) . .
C11 N1 C1 120(2) . .
O1 N1 C1 120(2) . .
C12 N2 C14 122(3) . .
C12 N2 C13 124(3) . .
C14 N2 C13 114(3) . .
C15 N3 C17 125(2) . .
C15 N3 C16 119(2) . .
C17 N3 C16 116(2) . .
C18 N4 C20 122(4) . .
C18 N4 C19 125(4) . .
C20 N4 C19 114(3) . .
C6 N5 O5 122.1(18) . .
C6 N5 C9 120.2(19) . .
O5 N5 C9 117.8(17) . .
C21 N6 C22 123(3) . .
C21 N6 C23 118(3) . .
C22 N6 C23 118(3) . .
C24 N7 C25 122(2) . .
C24 N7 C26 121(2) . .
C25 N7 C26 117(2) . .
C27 N8 C28 126(3) . .
C27 N8 C29 121(3) . .
C28 N8 C29 113(3) . .
N1 C1 C2 122(3) . .
N1 C1 H1 119.1 . .
C2 C1 H1 119.1 . .
C1 C2 C3 119(2) . .
C1 C2 H2 120.5 . .
C3 C2 H2 120.5 . .
C10 C3 C2 116(2) . .
C10 C3 C4 123(2) . .
C2 C3 C4 121.0(19) . .
C5 C4 C8 117(2) 1_455 1_455
C5 C4 C3 122.9(19) 1_455 .
C8 C4 C3 120(2) 1_455 .
C4 C5 C6 121(2) 1_655 .
C4 C5 H5 119.6 1_655 .
C6 C5 H5 119.6 . .
N5 C6 C5 122(2) . .
N5 C6 H6 119.0 . .
C5 C6 H6 119.0 . .
C9 C8 C4 121(2) . 1_655
C9 C8 H8 119.7 . .
C4 C8 H8 119.7 1_655 .
N5 C9 C8 119(2) . .
N5 C9 H9 120.4 . .
C8 C9 H9 120.4 . .
C3 C10 C11 125(2) . .
C3 C10 H10 117.7 . .
C11 C10 H10 117.7 . .
N1 C11 C10 118(2) . .
N1 C11 H11 121.1 . .
C10 C11 H11 121.1 . .
O2 C12 N2 122(3) . .
O2 C12 H12 119.0 . .
N2 C12 H12 119.0 . .
N2 C13 H13A 109.5 . .
N2 C13 H13B 109.5 . .
H13A C13 H13B 109.5 . .
N2 C13 H13C 109.5 . .
H13A C13 H13C 109.5 . .
H13B C13 H13C 109.5 . .
N2 C14 H14A 109.5 . .
N2 C14 H14B 109.5 . .
H14A C14 H14B 109.5 . .
N2 C14 H14C 109.5 . .
H14A C14 H14C 109.5 . .
H14B C14 H14C 109.5 . .
N3 C15 O3 126(2) . .
N3 C15 H15 117.1 . .
O3 C15 H15 117.1 . .
N3 C16 H16A 109.5 . .
N3 C16 H16B 109.5 . .
H16A C16 H16B 109.5 . .
N3 C16 H16C 109.5 . .
H16A C16 H16C 109.5 . .
H16B C16 H16C 109.5 . .
N3 C17 H17A 109.5 . .
N3 C17 H17B 109.5 . .
H17A C17 H17B 109.5 . .
N3 C17 H17C 109.5 . .
H17A C17 H17C 109.5 . .
H17B C17 H17C 109.5 . .
O4 C18 N4 132(4) . .
O4 C18 H18 114.2 . .
N4 C18 H18 114.2 . .
N4 C19 H19A 109.5 . .
N4 C19 H19B 109.5 . .
H19A C19 H19B 109.5 . .
N4 C19 H19C 109.5 . .
H19A C19 H19C 109.5 . .
H19B C19 H19C 109.5 . .
N4 C20 H20A 109.5 . .
N4 C20 H20B 109.5 . .
H20A C20 H20B 109.5 . .
N4 C20 H20C 109.5 . .
H20A C20 H20C 109.5 . .
H20B C20 H20C 109.5 . .
N6 C21 O6 125(4) . .
N6 C21 H21 117.3 . .
O6 C21 H21 117.3 . .
N6 C22 H22A 109.5 . .
N6 C22 H22B 109.5 . .
H22A C22 H22B 109.5 . .
N6 C22 H22C 109.5 . .
H22A C22 H22C 109.5 . .
H22B C22 H22C 109.5 . .
N6 C23 H23A 109.5 . .
N6 C23 H23B 109.5 . .
H23A C23 H23B 109.5 . .
N6 C23 H23C 109.5 . .
H23A C23 H23C 109.5 . .
H23B C23 H23C 109.5 . .
O7 C24 N7 124(2) . .
O7 C24 H24 118.0 . .
N7 C24 H24 118.0 . .
N7 C25 H25A 109.5 . .
N7 C25 H25B 109.5 . .
H25A C25 H25B 109.5 . .
N7 C25 H25C 109.5 . .
H25A C25 H25C 109.5 . .
H25B C25 H25C 109.5 . .
N7 C26 H26A 109.5 . .
N7 C26 H26B 109.5 . .
H26A C26 H26B 109.5 . .
N7 C26 H26C 109.5 . .
H26A C26 H26C 109.5 . .
H26B C26 H26C 109.5 . .
O8 C27 N8 121(3) . .
O8 C27 H27 119.4 . .
N8 C27 H27 119.4 . .
N8 C28 H28A 109.5 . .
N8 C28 H28B 109.5 . .
H28A C28 H28B 109.5 . .
N8 C28 H28C 109.5 . .
H28A C28 H28C 109.5 . .
H28B C28 H28C 109.5 . .
N8 C29 H29A 109.5 . .
N8 C29 H29B 109.5 . .
H29A C29 H29B 109.5 . .
N8 C29 H29C 109.5 . .
H29A C29 H29C 109.5 . .
H29B C29 H29C 109.5 . .

loop_
_geom_bond_atom_site_label_1
_geom_bond_atom_site_label_2
_geom_bond_distance
_geom_bond_site_symmetry_2
La O6 2.43(2) .
La O2 2.434(19) .
La O4 2.48(2) .
La O7 2.501(15) .
La O1 2.503(17) .
La O3 2.505(17) .
La O8 2.531(19) .
La O5 2.534(16) .
Bi1 I8 2.927(2) .
Bi1 I6 2.939(2) .
Bi1 I5 2.939(2) .
Bi1 I7 3.226(3) .
Bi1 I3 3.278(2) .
Bi1 I4 3.331(2) .
Bi2 I1 2.945(2) .
Bi2 I9 2.946(3) .
Bi2 I2 2.993(2) .
Bi2 I7 3.144(2) .
Bi2 I4 3.221(2) .
Bi2 I3 3.257(2) .
O1 N1 1.34(2) .
O2 C12 1.26(4) .
O3 C15 1.27(3) .
O4 C18 1.21(4) .
O5 N5 1.33(2) .
O6 C21 1.29(4) .
O7 C24 1.18(3) .
O8 C27 1.26(3) .
N1 C11 1.30(3) .
N1 C1 1.35(3) .
N2 C12 1.30(4) .
N2 C14 1.37(4) .
N2 C13 1.47(4) .
N3 C15 1.26(3) .
N3 C17 1.44(3) .
N3 C16 1.46(4) .
N4 C18 1.27(4) .
N4 C20 1.42(6) .
N4 C19 1.42(5) .
N5 C6 1.28(3) .
N5 C9 1.36(3) .
N6 C21 1.26(4) .
N6 C22 1.41(5) .
N6 C23 1.43(4) .
N7 C24 1.33(3) .
N7 C25 1.46(4) .
N7 C26 1.46(4) .
N8 C27 1.32(3) .
N8 C28 1.38(5) .
N8 C29 1.46(4) .
C1 C2 1.37(4) .
C1 H1 0.9300 .
C2 C3 1.38(3) .
C2 H2 0.9300 .
C3 C10 1.35(3) .
C3 C4 1.51(3) .
C4 C5 1.34(3) 1_455
C4 C8 1.37(3) 1_455
C5 C4 1.34(3) 1_655
C5 C6 1.36(3) .
C5 H5 0.9300 .
C6 H6 0.9300 .
C8 C9 1.36(3) .
C8 C4 1.37(3) 1_655
C8 H8 0.9300 .
C9 H9 0.9300 .
C10 C11 1.38(3) .
C10 H10 0.9300 .
C11 H11 0.9300 .
C12 H12 0.9300 .
C13 H13A 0.9600 .
C13 H13B 0.9600 .
C13 H13C 0.9600 .
C14 H14A 0.9600 .
C14 H14B 0.9600 .
C14 H14C 0.9600 .
C15 H15 0.9300 .
C16 H16A 0.9600 .
C16 H16B 0.9600 .
C16 H16C 0.9600 .
C17 H17A 0.9600 .
C17 H17B 0.9600 .
C17 H17C 0.9600 .
C18 H18 0.9300 .
C19 H19A 0.9600 .
C19 H19B 0.9600 .
C19 H19C 0.9600 .
C20 H20A 0.9600 .
C20 H20B 0.9600 .
C20 H20C 0.9600 .
C21 H21 0.9300 .
C22 H22A 0.9600 .
C22 H22B 0.9600 .
C22 H22C 0.9600 .
C23 H23A 0.9600 .
C23 H23B 0.9600 .
C23 H23C 0.9600 .
C24 H24 0.9300 .
C25 H25A 0.9600 .
C25 H25B 0.9600 .
C25 H25C 0.9600 .
C26 H26A 0.9600 .
C26 H26B 0.9600 .
C26 H26C 0.9600 .
C27 H27 0.9300 .
C28 H28A 0.9600 .
C28 H28B 0.9600 .
C28 H28C 0.9600 .
C29 H29A 0.9600 .
C29 H29B 0.9600 .
C29 H29C 0.9600 .

loop_
_geom_torsion_atom_site_label_1
_geom_torsion_atom_site_label_2
_geom_torsion_atom_site_label_3
_geom_torsion_atom_site_label_4
_geom_torsion
_geom_torsion_site_symmetry_1
_geom_torsion_site_symmetry_4
I1 Bi2 I3 Bi1 40.0(7) . .
I9 Bi2 I3 Bi1 -122.78(7) . .
I2 Bi2 I3 Bi1 141.77(6) . .
I7 Bi2 I3 Bi1 -36.76(6) . .
I4 Bi2 I3 Bi1 47.81(5) . .
I8 Bi1 I3 Bi2 124.83(7) . .
I6 Bi1 I3 Bi2 -141.22(6) . .
I5 Bi1 I3 Bi2 -14.5(6) . .
I7 Bi1 I3 Bi2 35.73(6) . .
I4 Bi1 I3 Bi2 -46.12(5) . .
I1 Bi2 I4 Bi1 132.31(6) . .
I9 Bi2 I4 Bi1 3.4(4) . .
I2 Bi2 I4 Bi1 -139.03(6) . .
I7 Bi2 I4 Bi1 42.26(6) . .
I3 Bi2 I4 Bi1 -46.87(5) . .
I8 Bi1 I4 Bi2 12.2(3) . .
I6 Bi1 I4 Bi2 140.15(6) . .
I5 Bi1 I4 Bi2 -129.03(6) . .
I7 Bi1 I4 Bi2 -41.28(5) . .
I3 Bi1 I4 Bi2 46.86(6) . .
I1 Bi2 I7 Bi1 -136.96(7) . .
I9 Bi2 I7 Bi1 128.79(8) . .
I2 Bi2 I7 Bi1 -89(2) . .
I4 Bi2 I7 Bi1 -43.52(5) . .
I3 Bi2 I7 Bi1 37.12(6) . .
I8 Bi1 I7 Bi2 -125.10(7) . .
I6 Bi1 I7 Bi2 68.8(13) . .
I5 Bi1 I7 Bi2 137.07(7) . .
I3 Bi1 I7 Bi2 -36.91(6) . .
I4 Bi1 I7 Bi2 42.09(5) . .
O6 La O1 N1 -18(3) . .
O2 La O1 N1 88(2) . .
O4 La O1 N1 135.3(19) . .
O7 La O1 N1 -70.0(19) . .
O3 La O1 N1 170(2) . .
O8 La O1 N1 12.8(19) . .
O5 La O1 N1 -127.8(19) . .
O6 La O2 C12 153(9) . .
O4 La O2 C12 -140(9) . .
O7 La O2 C12 55(10) . .
O1 La O2 C12 13(9) . .
O3 La O2 C12 -59(9) . .
O8 La O2 C12 88(9) . .
O5 La O2 C12 -108(9) . .
O6 La O3 C15 147(2) . .
O2 La O3 C15 42(2) . .
O4 La O3 C15 117(3) . .
O7 La O3 C15 -107(2) . .
O1 La O3 C15 -43(2) . .
O8 La O3 C15 -10(3) . .
O5 La O3 C15 -167(3) . .
O6 La O4 C18 -21(5) . .
O2 La O4 C18 -134(5) . .
O7 La O4 C18 34(5) . .
O1 La O4 C18 177(4) . .
O3 La O4 C18 143(5) . .
O8 La O4 C18 -76(5) . .
O5 La O4 C18 66(5) . .
O6 La O5 N5 84.8(17) . .
O2 La O5 N5 -22(2) . .
O4 La O5 N5 10.2(17) . .
O7 La O5 N5 167.2(18) . .
O1 La O5 N5 -132.9(16) . .
O3 La O5 N5 -72.8(17) . .
O8 La O5 N5 132.1(16) . .
O2 La O6 C21 -35(6) . .
O4 La O6 C21 -102(6) . .
O7 La O6 C21 113(6) . .
O1 La O6 C21 62(7) . .
O3 La O6 C21 -132(6) . .
O8 La O6 C21 31(6) . .
O5 La O6 C21 -177(6) . .
O6 La O7 C24 54(3) . .
O2 La O7 C24 159(2) . .
O4 La O7 C24 1(3) . .
O1 La O7 C24 -157(3) . .
O3 La O7 C24 -95(3) . .
O8 La O7 C24 127(3) . .
O5 La O7 C24 -32(3) . .
O6 La O8 C27 -98(3) . .
O2 La O8 C27 16(3) . .
O4 La O8 C27 -42(3) . .
O7 La O8 C27 179(3) . .
O1 La O8 C27 102(3) . .
O3 La O8 C27 69(3) . .
O5 La O8 C27 -148(3) . .
La O1 N1 C11 -112(2) . .
La O1 N1 C1 73(3) . .
La O5 N5 C6 -112(2) . .
La O5 N5 C9 70(3) . .
C11 N1 C1 C2 5(4) . .
O1 N1 C1 C2 -180(3) . .
N1 C1 C2 C3 -8(5) . .
C1 C2 C3 C10 6(4) . .
C1 C2 C3 C4 -176(2) . .
C10 C3 C4 C5 142(3) . 1_455
C2 C3 C4 C5 -36(4) . 1_455
C10 C3 C4 C8 -39(3) . 1_455
C2 C3 C4 C8 142(2) . 1_455
O5 N5 C6 C5 -178(2) . .
C9 N5 C6 C5 0(4) . .
C4 C5 C6 N5 -1(5) 1_655 .
C6 N5 C9 C8 2(4) . .
O5 N5 C9 C8 180(2) . .
C4 C8 C9 N5 -2(4) 1_655 .
C2 C3 C10 C11 -2(4) . .
C4 C3 C10 C11 180(2) . .
O1 N1 C11 C10 -176(2) . .
C1 N1 C11 C10 -1(4) . .
C3 C10 C11 N1 -1(4) . .
La O2 C12 N2 -178(7) . .
C14 N2 C12 O2 179(3) . .
C13 N2 C12 O2 -2(4) . .
C17 N3 C15 O3 180(3) . .
C16 N3 C15 O3 7(5) . .
La O3 C15 N3 -169(2) . .
La O4 C18 N4 -171(3) . .
C20 N4 C18 O4 -16(7) . .
C19 N4 C18 O4 167(4) . .
C22 N6 C21 O6 -4(6) . .
C23 N6 C21 O6 -174(4) . .
La O6 C21 N6 -116(6) . .
La O7 C24 N7 -148(2) . .
C25 N7 C24 O7 178(3) . .
C26 N7 C24 O7 1(5) . .
La O8 C27 N8 164(2) . .
C28 N8 C27 O8 -1(7) . .
C29 N8 C27 O8 176(3) . .
